data_2231161
loop_
_publ_author_name
'Choi, Hyeong'
'Shim, Yong Suk'
'Han, Byung Hee'
'Kang, Sung Kwon'
'Sung, Chang Keun'

_publ_section_title
;
 1-[3-(Hydroxymethyl)phenyl]-3-phenylurea
;
_journal_coeditor_code IM2305
_journal_issue 8
_journal_name_full 'Acta Crystallographica Section E'
_journal_page_first o2094
_journal_paper_doi 10.1107/S1600536811028315
_journal_volume 67
_journal_year 2011
_chemical_formula_iupac 'C14 H14 N2 O2'
_chemical_formula_moiety 'C14 H14 N2 O2'
_chemical_formula_sum 'C14 H14 N2 O2'
_chemical_formula_weight 242.27
_chemical_name_systematic
;
1-[3-(Hydroxymethyl)phenyl]-3-phenylurea
;
_space_group_IT_number 14
_symmetry_cell_setting monoclinic
_symmetry_space_group_name_Hall '-P 2ybc'
_symmetry_space_group_name_H-M 'P 1 21/c 1'
_audit_creation_method 'WinGX routine CIF_UPDATE'
_cell_angle_alpha 90
_cell_angle_beta 109.818(3)
_cell_angle_gamma 90
_cell_formula_units_Z 4
_cell_length_a 14.6207(8)
_cell_length_b 7.0692(4)
_cell_length_c 12.4019(5)
_cell_measurement_reflns_used 2624
_cell_measurement_temperature 296(2)
_cell_measurement_theta_max 27.98
_cell_measurement_theta_min 3.24
_cell_volume 1205.90(11)
_computing_cell_refinement 'SAINT (Bruker, 2002)'
_computing_data_collection 'SMART (Bruker, 2002)'
_computing_data_reduction 'SAINT (Bruker, 2002)'
_computing_molecular_graphics 'ORTEP-3 for Windows (Farrugia, 1997)'
_computing_publication_material 'WinGX (Farrugia, 1999)'
_computing_structure_refinement 'SHELXL97 (Sheldrick, 2008)'
_computing_structure_solution 'SHELXS97 (Sheldrick, 2008)'
_diffrn_ambient_temperature 296(2)
_diffrn_measured_fraction_theta_full 0.972
_diffrn_measured_fraction_theta_max 0.972
_diffrn_measurement_device_type 'Bruker SMART CCD area-detector'
_diffrn_measurement_method '\f and \w'
_diffrn_radiation_type MoK\a
_diffrn_radiation_wavelength 0.71073
_diffrn_reflns_av_R_equivalents 0.0515
_diffrn_reflns_limit_h_max 18
_diffrn_reflns_limit_h_min -15
_diffrn_reflns_limit_k_max 6
_diffrn_reflns_limit_k_min -9
_diffrn_reflns_limit_l_max 9
_diffrn_reflns_limit_l_min -16
_diffrn_reflns_number 9960
_diffrn_reflns_theta_full 27.5
_diffrn_reflns_theta_max 27.5
_diffrn_reflns_theta_min 2.96
_exptl_absorpt_coefficient_mu 0.091
_exptl_absorpt_correction_type none
_exptl_crystal_colour colourless
_exptl_crystal_density_diffrn 1.334
_exptl_crystal_density_method 'not measured'
_exptl_crystal_description plate
_exptl_crystal_F_000 512
_exptl_crystal_size_max 0.22
_exptl_crystal_size_mid 0.21
_exptl_crystal_size_min 0.05
_refine_diff_density_max 0.142
_refine_diff_density_min -0.208
_refine_ls_extinction_method none
_refine_ls_goodness_of_fit_ref 0.929
_refine_ls_hydrogen_treatment mixed
_refine_ls_matrix_type full
_refine_ls_number_parameters 175
_refine_ls_number_reflns 2694
_refine_ls_number_restraints 0
_refine_ls_restrained_S_all 0.929
_refine_ls_R_factor_gt 0.0409
_refine_ls_shift/su_max 0
_refine_ls_structure_factor_coef Fsqd
_refine_ls_weighting_details 'calc w=1/[\s^2^(Fo^2^)+(0.0584P)^2^] where P=(Fo^2^+2Fc^2^)/3'
_refine_ls_weighting_scheme calc
_refine_ls_wR_factor_ref 0.1106
_reflns_number_gt 1664
_reflns_number_total 2694
_reflns_threshold_expression I>2\s(I)
_cod_data_source_file im2305.cif
_cod_data_source_block I
_cod_original_sg_symbol_H-M 'P 21/c'
_cod_database_code 2231161
_cod_database_fobs_code 2231161

loop_
_symmetry_equiv_pos_as_xyz
'x, y, z'
'-x, y+1/2, -z+1/2'
'-x, -y, -z'
'x, -y-1/2, z-1/2'

loop_
_atom_site_type_symbol
_atom_site_label
_atom_site_fract_x
_atom_site_fract_y
_atom_site_fract_z
_atom_site_U_iso_or_equiv
_atom_site_adp_type
_atom_site_calc_flag
_atom_site_refinement_flags
_atom_site_occupancy
C C1 0.13667(11) 0.36148(19) 0.11590(11) 0.0385(3) Uani d . 1
C C2 0.07277(11) 0.2820(2) 0.01677(13) 0.0471(4) Uani d . 1
H H2 0.0933 0.2595 -0.0453 0.057 Uiso calc R 1
C C3 -0.02094(12) 0.2359(2) 0.00922(14) 0.0546(4) Uani d . 1
H H3 -0.0632 0.1839 -0.0581 0.066 Uiso calc R 1
C C4 -0.05198(12) 0.2664(2) 0.10023(15) 0.0581(5) Uani d . 1
H H4 -0.1149 0.2343 0.0955 0.07 Uiso calc R 1
C C5 0.01144(13) 0.3456(3) 0.19916(15) 0.0619(5) Uani d . 1
H H5 -0.0093 0.3672 0.2611 0.074 Uiso calc R 1
C C6 0.10517(12) 0.3932(2) 0.20757(12) 0.0524(4) Uani d . 1
H H6 0.147 0.4464 0.2748 0.063 Uiso calc R 1
N N7 0.22912(9) 0.41144(18) 0.11382(11) 0.0442(3) Uani d . 1
H H7 0.2359(11) 0.410(2) 0.0471(14) 0.049(4) Uiso d . 1
C C8 0.31390(11) 0.42001(18) 0.20514(11) 0.0381(3) Uani d . 1
O O9 0.31723(8) 0.41011(14) 0.30535(8) 0.0495(3) Uani d . 1
N N10 0.39322(9) 0.44032(17) 0.17245(10) 0.0436(3) Uani d . 1
H H10 0.3815(11) 0.444(2) 0.0964(15) 0.057(5) Uiso d . 1
C C11 0.49231(11) 0.43970(18) 0.24098(11) 0.0369(3) Uani d . 1
C C12 0.52658(11) 0.44241(19) 0.35949(12) 0.0454(4) Uani d . 1
H H12 0.4834 0.4428 0.3999 0.055 Uiso calc R 1
C C13 0.62598(12) 0.4446(2) 0.41732(13) 0.0516(4) Uani d . 1
H H13 0.6491 0.4462 0.497 0.062 Uiso calc R 1
C C14 0.69114(12) 0.4444(2) 0.35936(13) 0.0481(4) Uani d . 1
H H14 0.7576 0.4466 0.3997 0.058 Uiso calc R 1
C C15 0.65760(11) 0.44079(19) 0.24059(12) 0.0426(4) Uani d . 1
C C16 0.55875(11) 0.43755(19) 0.18285(12) 0.0423(4) Uani d . 1
H H16 0.5359 0.4338 0.1032 0.051 Uiso calc R 1
C C17 0.72705(12) 0.4432(2) 0.17456(14) 0.0554(4) Uani d . 1
H H17A 0.7921 0.4684 0.2272 0.066 Uiso calc R 1
H H17B 0.7276 0.319 0.1415 0.066 Uiso calc R 1
O O18 0.70325(8) 0.58030(19) 0.08550(9) 0.0559(3) Uani d . 1
H H18 0.6949(15) 0.685(3) 0.1155(18) 0.094(8) Uiso d . 1

loop_
_atom_site_aniso_label
_atom_site_aniso_U_11
_atom_site_aniso_U_22
_atom_site_aniso_U_33
_atom_site_aniso_U_12
_atom_site_aniso_U_13
_atom_site_aniso_U_23
C1 0.0402(9) 0.0407(8) 0.0384(7) 0.0035(6) 0.0184(6) 0.0040(6)
C2 0.0471(10) 0.0508(9) 0.0476(8) 0.0011(7) 0.0216(7) -0.0047(7)
C3 0.0484(11) 0.0514(10) 0.0634(10) -0.0044(8) 0.0181(8) -0.0058(8)
C4 0.0434(11) 0.0665(11) 0.0697(11) 0.0000(8) 0.0260(9) 0.0141(9)
C5 0.0524(12) 0.0909(13) 0.0525(10) 0.0108(10) 0.0309(9) 0.0147(9)
C6 0.0459(11) 0.0747(11) 0.0400(8) 0.0060(8) 0.0190(7) 0.0029(8)
N7 0.0395(8) 0.0641(9) 0.0327(6) -0.0023(6) 0.0169(6) 0.0007(6)
C8 0.0433(9) 0.0383(8) 0.0361(7) -0.0014(6) 0.0176(6) -0.0006(6)
O9 0.0509(7) 0.0673(7) 0.0339(5) -0.0055(5) 0.0193(5) -0.0011(5)
N10 0.0411(8) 0.0609(8) 0.0315(6) -0.0035(6) 0.0159(5) 0.0003(6)
C11 0.0389(9) 0.0362(8) 0.0353(7) -0.0021(6) 0.0121(6) -0.0006(6)
C12 0.0494(11) 0.0538(9) 0.0361(7) -0.0015(7) 0.0185(7) -0.0032(7)
C13 0.0521(11) 0.0638(11) 0.0354(7) 0.0000(8) 0.0103(7) -0.0011(7)
C14 0.0424(10) 0.0532(10) 0.0452(8) 0.0018(7) 0.0103(7) -0.0009(7)
C15 0.0436(10) 0.0410(8) 0.0455(8) 0.0011(7) 0.0181(7) -0.0005(6)
C16 0.0421(10) 0.0507(9) 0.0354(7) -0.0029(7) 0.0148(6) -0.0011(6)
C17 0.0457(11) 0.0697(11) 0.0539(9) 0.0013(8) 0.0210(8) -0.0028(8)
O18 0.0630(8) 0.0707(9) 0.0428(6) -0.0048(6) 0.0294(6) -0.0059(6)

loop_
_atom_type_symbol
_atom_type_description
_atom_type_scat_dispersion_real
_atom_type_scat_dispersion_imag
_atom_type_scat_source
C C 0.0033 0.0016 'International Tables Vol C Tables 4.2.6.8 and 6.1.1.4'
H H 0 0 'International Tables Vol C Tables 4.2.6.8 and 6.1.1.4'
N N 0.0061 0.0033 'International Tables Vol C Tables 4.2.6.8 and 6.1.1.4'
O O 0.0106 0.006 'International Tables Vol C Tables 4.2.6.8 and 6.1.1.4'

loop_
_geom_angle_atom_site_label_1
_geom_angle_atom_site_label_2
_geom_angle_atom_site_label_3
_geom_angle
C6 C1 C2 118.88(14)
C6 C1 N7 124.41(14)
C2 C1 N7 116.66(12)
C3 C2 C1 120.73(14)
C3 C2 H2 119.6
C1 C2 H2 119.6
C4 C3 C2 120.39(16)
C4 C3 H3 119.8
C2 C3 H3 119.8
C3 C4 C5 119.08(15)
C3 C4 H4 120.5
C5 C4 H4 120.5
C6 C5 C4 121.08(15)
C6 C5 H5 119.5
C4 C5 H5 119.5
C5 C6 C1 119.84(15)
C5 C6 H6 120.1
C1 C6 H6 120.1
C8 N7 C1 127.08(12)
C8 N7 H7 115.2(10)
C1 N7 H7 116.0(10)
O9 C8 N10 124.20(14)
O9 C8 N7 123.29(13)
N10 C8 N7 112.51(12)
C8 N10 C11 128.77(12)
C8 N10 H10 115.9(10)
C11 N10 H10 115.1(10)
C12 C11 C16 119.05(14)
C12 C11 N10 124.67(13)
C16 C11 N10 116.28(12)
C11 C12 C13 119.26(14)
C11 C12 H12 120.4
C13 C12 H12 120.4
C14 C13 C12 121.38(14)
C14 C13 H13 119.3
C12 C13 H13 119.3
C13 C14 C15 119.84(15)
C13 C14 H14 120.1
C15 C14 H14 120.1
C16 C15 C14 118.90(14)
C16 C15 C17 119.96(13)
C14 C15 C17 121.13(14)
C15 C16 C11 121.56(13)
C15 C16 H16 119.2
C11 C16 H16 119.2
O18 C17 C15 113.44(13)
O18 C17 H17A 108.9
C15 C17 H17A 108.9
O18 C17 H17B 108.9
C15 C17 H17B 108.9
H17A C17 H17B 107.7
C17 O18 H18 106.6(14)

loop_
_geom_bond_atom_site_label_1
_geom_bond_atom_site_label_2
_geom_bond_distance
C1 C6 1.3820(19)
C1 C2 1.386(2)
C1 N7 1.4058(19)
C2 C3 1.380(2)
C2 H2 0.93
C3 C4 1.369(2)
C3 H3 0.93
C4 C5 1.381(2)
C4 H4 0.93
C5 C6 1.380(2)
C5 H5 0.93
C6 H6 0.93
N7 C8 1.3678(19)
N7 H7 0.866(17)
C8 O9 1.2291(15)
C8 N10 1.3597(18)
N10 C11 1.4094(18)
N10 H10 0.900(17)
C11 C12 1.3829(19)
C11 C16 1.392(2)
C12 C13 1.386(2)
C12 H12 0.93
C13 C14 1.374(2)
C13 H13 0.93
C14 C15 1.386(2)
C14 H14 0.93
C15 C16 1.379(2)
C15 C17 1.505(2)
C16 H16 0.93
C17 O18 1.421(2)
C17 H17A 0.97
C17 H17B 0.97
O18 H18 0.86(2)

loop_
_geom_hbond_atom_site_label_D
_geom_hbond_atom_site_label_H
_geom_hbond_atom_site_label_A
_geom_hbond_site_symmetry_A
_geom_hbond_distance_DH
_geom_hbond_distance_HA
_geom_hbond_distance_DA
_geom_hbond_angle_DHA
N7 H7 O18 3_665 0.87(2) 2.12(2) 2.958(2) 163.0(10)
N10 H10 O18 3_665 0.90(2) 2.18(2) 3.031(2) 157.0(10)
O18 H18 O9 2_655 0.86(2) 1.91(2) 2.763(2) 175(2)

loop_
_cod_related_entry_id
_cod_related_entry_database
_cod_related_entry_code
1 ChemSpider 26455105
